data_7111346
loop_
_publ_author_name
'Wilson, James N.'
'Smith, Mark D.'
'Enkelmann, Volker'
'Bunz, Uwe H. F.'

_publ_section_title
;
 Cruciform ?-systems: effect of aggregation on emissionElectronic
 supplementary information (ESI) available: X-ray data of 1?4 and electron
 diffraction (experimental and simulated) of 3. See
 http://www.rsc.org/suppdata/cc/b4/b406495j/
;
_journal_issue 15
_journal_name_full 'Chemical Communications'
_journal_page_first 1700
_journal_page_last 1701
_journal_paper_doi 10.1039/b406495j
_journal_year 2004
_chemical_formula_sum 'C42 H22 F12'
_chemical_formula_weight 754.60
_chemical_name_systematic
;
?
;
_space_group_IT_number 13
_symmetry_cell_setting monoclinic
_symmetry_space_group_name_Hall '-P 2yc'
_symmetry_space_group_name_H-M 'P 1 2/c 1'
_atom_sites_solution_hydrogens geom
_atom_sites_solution_primary direct
_atom_sites_solution_secondary difmap
_audit_creation_method SHELXL-97
_cell_angle_alpha 90.00
_cell_angle_beta 97.617(2)
_cell_angle_gamma 90.00
_cell_formula_units_Z 2
_cell_length_a 17.8688(14)
_cell_length_b 5.0625(4)
_cell_length_c 18.6933(15)
_cell_measurement_reflns_used 6553
_cell_measurement_temperature 150(1)
_cell_measurement_theta_max 25.501
_cell_measurement_theta_min 2.300
_cell_volume 1676.1(2)
_computing_cell_refinement 'SAINT+ NT V6.02a (Bruker, 1998)'
_computing_data_collection 'SMART NT V5.625 (Bruker, 2000)'
_computing_data_reduction 'SAINT+ NT V6.02a'
_computing_molecular_graphics 'SHELXTL V5.1 (Sheldrick, 1997)'
_computing_publication_material 'SHELXTL V5.1'
_computing_structure_refinement 'SHELXL-97 (Sheldrick, 1997)'
_computing_structure_solution 'SHELXS-97 (Sheldrick, 1990)'
_diffrn_ambient_temperature 150(1)
_diffrn_measured_fraction_theta_full 1.000
_diffrn_measured_fraction_theta_max 1.000
_diffrn_measurement_device_type 'Bruker SMART APEX CCD diffractometer'
_diffrn_measurement_method 'omega scans'
_diffrn_radiation_monochromator graphite
_diffrn_radiation_source 'fine-focus sealed tube'
_diffrn_radiation_type MoK\a
_diffrn_radiation_wavelength 0.71073
_diffrn_reflns_av_R_equivalents 0.0360
_diffrn_reflns_av_sigmaI/netI 0.0322
_diffrn_reflns_limit_h_max 20
_diffrn_reflns_limit_h_min -20
_diffrn_reflns_limit_k_max 5
_diffrn_reflns_limit_k_min -5
_diffrn_reflns_limit_l_max 21
_diffrn_reflns_limit_l_min -21
_diffrn_reflns_number 9956
_diffrn_reflns_theta_full 24.11
_diffrn_reflns_theta_max 24.11
_diffrn_reflns_theta_min 2.20
_diffrn_standards_decay_% <1
_exptl_absorpt_coefficient_mu 0.133
_exptl_absorpt_correction_type none
_exptl_crystal_colour yellow'green
_exptl_crystal_density_diffrn 1.495
_exptl_crystal_density_method 'not measured'
_exptl_crystal_description blade
_exptl_crystal_F_000 764
_exptl_crystal_size_max 0.72
_exptl_crystal_size_mid 0.30
_exptl_crystal_size_min 0.04
_refine_diff_density_max 0.196
_refine_diff_density_min -0.204
_refine_diff_density_rms 0.040
_refine_ls_extinction_coef 0.0027(10)
_refine_ls_extinction_expression Fc^*^=kFc[1+0.001xFc^2^\l^3^/sin(2\q)]^-1/4^
_refine_ls_extinction_method SHELXL
_refine_ls_goodness_of_fit_ref 1.010
_refine_ls_hydrogen_treatment refU
_refine_ls_matrix_type full
_refine_ls_number_parameters 284
_refine_ls_number_reflns 2664
_refine_ls_number_restraints 18
_refine_ls_restrained_S_all 1.032
_refine_ls_R_factor_all 0.0662
_refine_ls_R_factor_gt 0.0546
_refine_ls_shift/su_max 0.001
_refine_ls_shift/su_mean 0.000
_refine_ls_structure_factor_coef Fsqd
_refine_ls_weighting_details 'calc w=1/[\s^2^(Fo^2^)+(0.0700P)^2^+1.0519P] where P=(Fo^2^+2Fc^2^)/3'
_refine_ls_weighting_scheme calc
_refine_ls_wR_factor_gt 0.1344
_refine_ls_wR_factor_ref 0.1421
_reflns_number_gt 2254
_reflns_number_total 2664
_reflns_threshold_expression >2sigma(I)
_cod_data_source_file b406495jsup1.cif
_cod_data_source_block jw05s
_cod_original_sg_symbol_H-M P2/c
_cod_database_code 7111346

loop_
_symmetry_equiv_pos_as_xyz
'x, y, z'
'-x, y, -z+1/2'
'-x, -y, -z'
'x, -y, z-1/2'

loop_
_atom_site_label
_atom_site_type_symbol
_atom_site_fract_x
_atom_site_fract_y
_atom_site_fract_z
_atom_site_U_iso_or_equiv
_atom_site_adp_type
_atom_site_occupancy
_atom_site_symmetry_multiplicity
_atom_site_calc_flag
_atom_site_refinement_flags
_atom_site_disorder_assembly
_atom_site_disorder_group
C1 C 0.42353(13) 0.0307(5) 0.51284(13) 0.0348(6) Uani 1 1 d . . .
C2 C 0.48157(14) 0.1805(5) 0.55010(14) 0.0376(6) Uani 1 1 d . . .
H2 H 0.4696 0.3049 0.5849 0.036(7) Uiso 1 1 calc R . .
C3 C 0.55660(13) 0.1541(5) 0.53804(13) 0.0341(6) Uani 1 1 d . . .
C4 C 0.61268(14) 0.3185(5) 0.57917(14) 0.0348(6) Uani 1 1 d . . .
C5 C 0.65565(14) 0.4623(5) 0.61349(14) 0.0361(6) Uani 1 1 d . . .
C6 C 0.70689(13) 0.6492(5) 0.65102(13) 0.0345(6) Uani 1 1 d . . .
C7 C 0.77847(14) 0.6841(5) 0.63046(15) 0.0412(7) Uani 1 1 d . . .
H7 H 0.7938 0.5763 0.5934 0.044(8) Uiso 1 1 calc R . .
C8 C 0.82739(15) 0.8727(6) 0.66307(16) 0.0470(7) Uani 1 1 d . . .
H8 H 0.8758 0.8944 0.6480 0.059(9) Uiso 1 1 calc R . .
C9 C 0.80667(16) 1.0284(6) 0.71683(16) 0.0474(7) Uani 1 1 d . . .
H9 H 0.8403 1.1589 0.7388 0.066(10) Uiso 1 1 calc R . .
C10 C 0.73649(16) 0.9952(6) 0.73910(15) 0.0451(7) Uani 1 1 d . . .
H10 H 0.7223 1.1032 0.7766 0.037(7) Uiso 1 1 calc R . .
C11 C 0.68677(14) 0.8072(5) 0.70749(14) 0.0361(6) Uani 1 1 d . . .
C13 C 0.34465(14) 0.0625(5) 0.52439(13) 0.0367(6) Uani 1 1 d . . .
H13 H 0.3099 -0.0659 0.5029 0.042(7) Uiso 1 1 calc R . .
C14 C 0.31675(14) 0.2525(5) 0.56183(14) 0.0389(6) Uani 1 1 d . . .
H14 H 0.3517 0.3803 0.5833 0.047(8) Uiso 1 1 calc R . .
C15 C 0.23795(14) 0.2868(5) 0.57370(13) 0.0370(6) Uani 1 1 d . A .
C16 C 0.17951(14) 0.1220(6) 0.54341(15) 0.0427(7) Uani 1 1 d . . .
H16 H 0.1903 -0.0188 0.5128 0.047(8) Uiso 1 1 calc R . .
C17 C 0.10683(15) 0.1598(6) 0.55714(16) 0.0472(7) Uani 1 1 d . A .
H17 H 0.0680 0.0455 0.5359 0.051(8) Uiso 1 1 calc R . .
C18 C 0.08944(15) 0.3636(6) 0.60183(15) 0.0432(7) Uani 1 1 d . . .
C19 C 0.14639(16) 0.5293(6) 0.63173(15) 0.0464(7) Uani 1 1 d . A .
H19 H 0.1353 0.6701 0.6623 0.048(8) Uiso 1 1 calc R . .
C20 C 0.21930(15) 0.4911(6) 0.61747(15) 0.0444(7) Uani 1 1 d . . .
H20 H 0.2578 0.6079 0.6382 0.045(8) Uiso 1 1 calc R A .
C12 C 0.61185(15) 0.7697(6) 0.73367(14) 0.0460(7) Uani 1 1 d D . .
F1 F 0.55403(9) 0.8112(4) 0.68339(10) 0.0657(6) Uani 1 1 d D . .
F2 F 0.60351(9) 0.5252(4) 0.75818(10) 0.0605(5) Uani 1 1 d D . .
F3 F 0.60334(11) 0.9295(4) 0.78877(11) 0.0791(7) Uani 1 1 d D . .
C21A C 0.01070(17) 0.4005(6) 0.61729(17) 0.0591(13) Uani 0.679(10) 1 d PD A 1
F4A F -0.0413(3) 0.3338(16) 0.5652(2) 0.099(3) Uani 0.679(10) 1 d PD A 1
F5A F -0.0038(4) 0.6350(10) 0.6410(7) 0.155(4) Uani 0.679(10) 1 d PD A 1
F6A F -0.0033(3) 0.2405(12) 0.6702(3) 0.0797(16) Uani 0.679(10) 1 d PD A 1
C21B C 0.01070(17) 0.4005(6) 0.61729(17) 0.0591(13) Uani 0.32 1 d PD A 2
F4B F -0.0018(9) 0.386(4) 0.6837(5) 0.147(9) Uani 0.321(10) 1 d PD A 2
F5B F -0.0397(7) 0.253(3) 0.5777(9) 0.135(8) Uani 0.321(10) 1 d PD A 2
F6B F -0.0121(7) 0.6430(18) 0.5957(7) 0.087(4) Uani 0.321(10) 1 d PD A 2

loop_
_atom_site_aniso_label
_atom_site_aniso_U_11
_atom_site_aniso_U_22
_atom_site_aniso_U_33
_atom_site_aniso_U_23
_atom_site_aniso_U_13
_atom_site_aniso_U_12
C1 0.0337(13) 0.0346(15) 0.0348(13) 0.0037(12) -0.0002(10) -0.0022(11)
C2 0.0397(14) 0.0363(16) 0.0361(14) -0.0005(13) 0.0019(11) -0.0012(12)
C3 0.0353(13) 0.0316(14) 0.0340(13) 0.0050(12) -0.0011(11) -0.0036(11)
C4 0.0319(13) 0.0350(15) 0.0370(14) 0.0036(12) 0.0032(11) -0.0003(12)
C5 0.0359(14) 0.0361(15) 0.0366(14) 0.0038(12) 0.0060(11) 0.0021(12)
C6 0.0345(13) 0.0313(14) 0.0361(14) 0.0038(12) -0.0013(11) -0.0013(11)
C7 0.0394(14) 0.0385(16) 0.0457(16) -0.0009(13) 0.0053(12) -0.0003(12)
C8 0.0374(15) 0.0446(18) 0.0580(18) 0.0063(15) 0.0029(13) -0.0062(13)
C9 0.0462(16) 0.0384(17) 0.0538(18) 0.0029(14) -0.0078(14) -0.0107(13)
C10 0.0574(18) 0.0355(16) 0.0406(16) -0.0027(13) -0.0004(13) 0.0001(13)
C11 0.0419(14) 0.0271(14) 0.0378(14) 0.0040(12) -0.0001(11) -0.0005(11)
C13 0.0381(14) 0.0351(15) 0.0350(14) 0.0041(12) -0.0020(11) -0.0073(12)
C14 0.0373(14) 0.0382(16) 0.0395(14) 0.0013(13) -0.0012(11) -0.0047(12)
C15 0.0406(14) 0.0347(15) 0.0349(14) 0.0058(12) 0.0021(11) 0.0005(12)
C16 0.0409(15) 0.0417(17) 0.0458(16) -0.0040(14) 0.0069(12) -0.0019(13)
C17 0.0406(15) 0.0443(18) 0.0566(18) 0.0008(15) 0.0064(13) -0.0050(13)
C18 0.0422(15) 0.0395(16) 0.0486(16) 0.0107(14) 0.0086(12) 0.0031(13)
C19 0.0510(17) 0.0414(17) 0.0474(16) -0.0025(14) 0.0092(13) 0.0068(14)
C20 0.0441(16) 0.0405(17) 0.0472(16) -0.0011(14) 0.0011(13) -0.0008(13)
C12 0.0478(17) 0.0463(18) 0.0434(16) 0.0005(14) 0.0042(13) -0.0015(14)
F1 0.0393(9) 0.0892(15) 0.0688(12) 0.0165(11) 0.0081(8) 0.0116(9)
F2 0.0540(10) 0.0596(12) 0.0706(12) 0.0181(10) 0.0183(8) -0.0049(9)
F3 0.0760(13) 0.0852(15) 0.0834(14) -0.0355(12) 0.0378(11) -0.0103(11)
C21A 0.053(2) 0.059(3) 0.067(2) 0.0006(19) 0.0180(17) 0.0069(17)
F4A 0.040(3) 0.193(8) 0.061(2) 0.012(3) -0.0002(17) 0.030(3)
F5A 0.082(4) 0.069(4) 0.338(14) -0.063(5) 0.115(7) -0.009(3)
F6A 0.056(2) 0.119(4) 0.071(3) 0.010(3) 0.032(2) -0.006(2)
C21B 0.053(2) 0.059(3) 0.067(2) 0.0006(19) 0.0180(17) 0.0069(17)
F4B 0.091(8) 0.30(3) 0.054(5) -0.004(11) 0.026(5) 0.080(15)
F5B 0.061(7) 0.081(7) 0.27(2) -0.102(10) 0.061(10) -0.045(6)
F6B 0.055(5) 0.076(7) 0.140(9) 0.036(7) 0.048(6) 0.040(5)

loop_
_atom_type_symbol
_atom_type_description
_atom_type_scat_dispersion_real
_atom_type_scat_dispersion_imag
_atom_type_scat_source
C C 0.0033 0.0016 'International Tables Vol C Tables 4.2.6.8 and 6.1.1.4'
H H 0.0000 0.0000 'International Tables Vol C Tables 4.2.6.8 and 6.1.1.4'
F F 0.0171 0.0103 'International Tables Vol C Tables 4.2.6.8 and 6.1.1.4'

loop_
_geom_angle_atom_site_label_1
_geom_angle_atom_site_label_2
_geom_angle_atom_site_label_3
_geom_angle
_geom_angle_site_symmetry_1
_geom_angle_site_symmetry_3
C2 C1 C3 117.4(2) . 3_656
C2 C1 C13 122.3(2) . .
C3 C1 C13 120.4(2) 3_656 .
C1 C2 C3 122.3(2) . .
C2 C3 C1 120.3(2) . 3_656
C2 C3 C4 118.2(2) . .
C1 C3 C4 121.4(2) 3_656 .
C5 C4 C3 176.5(3) . .
C4 C5 C6 176.0(3) . .
C7 C6 C11 118.0(2) . .
C7 C6 C5 119.9(2) . .
C11 C6 C5 122.1(2) . .
C8 C7 C6 121.1(3) . .
C9 C8 C7 120.4(3) . .
C8 C9 C10 119.8(3) . .
C11 C10 C9 120.8(3) . .
C10 C11 C6 119.9(2) . .
C10 C11 C12 120.0(2) . .
C6 C11 C12 120.1(2) . .
C14 C13 C1 126.5(2) . .
C13 C14 C15 127.1(2) . .
C20 C15 C16 117.4(2) . .
C20 C15 C14 119.3(2) . .
C16 C15 C14 123.4(2) . .
C17 C16 C15 121.1(3) . .
C16 C17 C18 120.7(3) . .
C19 C18 C17 118.9(3) . .
C19 C18 C21A 120.8(3) . .
C17 C18 C21A 120.3(3) . .
C20 C19 C18 120.2(3) . .
C19 C20 C15 121.8(3) . .
F1 C12 F3 107.2(2) . .
F1 C12 F2 106.2(2) . .
F3 C12 F2 105.5(2) . .
F1 C12 C11 113.4(2) . .
F3 C12 C11 112.0(2) . .
F2 C12 C11 112.0(2) . .
F4A C21A F5A 109.7(5) . .
F4A C21A F6A 102.3(4) . .
F5A C21A F6A 103.7(5) . .
F4A C21A C18 115.0(4) . .
F5A C21A C18 114.6(4) . .
F6A C21A C18 110.2(3) . .

loop_
_geom_bond_atom_site_label_1
_geom_bond_atom_site_label_2
_geom_bond_distance
_geom_bond_site_symmetry_2
C1 C2 1.395(4) .
C1 C3 1.412(4) 3_656
C1 C13 1.463(4) .
C2 C3 1.395(4) .
C3 C1 1.412(4) 3_656
C3 C4 1.444(4) .
C4 C5 1.183(4) .
C5 C6 1.434(4) .
C6 C7 1.395(4) .
C6 C11 1.408(4) .
C7 C8 1.381(4) .
C8 C9 1.366(4) .
C9 C10 1.383(4) .
C10 C11 1.380(4) .
C11 C12 1.497(4) .
C13 C14 1.325(4) .
C14 C15 1.465(4) .
C15 C20 1.386(4) .
C15 C16 1.397(4) .
C16 C17 1.370(4) .
C17 C18 1.388(4) .
C18 C19 1.379(4) .
C18 C21A 1.485(4) .
C19 C20 1.378(4) .
C12 F1 1.318(3) .
C12 F3 1.334(3) .
C12 F2 1.335(3) .
C21A F4A 1.298(5) .
C21A F5A 1.305(5) .
C21A F6A 1.328(5) .

loop_
_geom_torsion_atom_site_label_1
_geom_torsion_atom_site_label_2
_geom_torsion_atom_site_label_3
_geom_torsion_atom_site_label_4
_geom_torsion
_geom_torsion_site_symmetry_1
_geom_torsion_site_symmetry_4
C3 C1 C2 C3 0.6(4) 3_656 .
C13 C1 C2 C3 -178.7(2) . .
C1 C2 C3 C1 -0.6(4) . 3_656
C1 C2 C3 C4 179.9(2) . .
C2 C3 C4 C5 -22(5) . .
C1 C3 C4 C5 159(4) 3_656 .
C3 C4 C5 C6 -71(7) . .
C4 C5 C6 C7 -75(4) . .
C4 C5 C6 C11 103(4) . .
C11 C6 C7 C8 -1.8(4) . .
C5 C6 C7 C8 176.5(2) . .
C6 C7 C8 C9 0.5(4) . .
C7 C8 C9 C10 0.5(4) . .
C8 C9 C10 C11 -0.3(4) . .
C9 C10 C11 C6 -1.0(4) . .
C9 C10 C11 C12 178.4(3) . .
C7 C6 C11 C10 2.0(4) . .
C5 C6 C11 C10 -176.2(2) . .
C7 C6 C11 C12 -177.5(2) . .
C5 C6 C11 C12 4.4(4) . .
C2 C1 C13 C14 9.9(4) . .
C3 C1 C13 C14 -169.3(3) 3_656 .
C1 C13 C14 C15 179.9(2) . .
C13 C14 C15 C20 176.9(3) . .
C13 C14 C15 C16 -2.6(4) . .
C20 C15 C16 C17 -0.6(4) . .
C14 C15 C16 C17 178.9(3) . .
C15 C16 C17 C18 -0.1(4) . .
C16 C17 C18 C19 0.6(4) . .
C16 C17 C18 C21A -179.0(3) . .
C17 C18 C19 C20 -0.3(4) . .
C21A C18 C19 C20 179.4(3) . .
C18 C19 C20 C15 -0.5(4) . .
C16 C15 C20 C19 1.0(4) . .
C14 C15 C20 C19 -178.6(3) . .
C10 C11 C12 F1 119.9(3) . .
C6 C11 C12 F1 -60.7(3) . .
C10 C11 C12 F3 -1.5(4) . .
C6 C11 C12 F3 177.9(2) . .
C10 C11 C12 F2 -119.9(3) . .
C6 C11 C12 F2 59.6(3) . .
C19 C18 C21A F4A 148.3(5) . .
C17 C18 C21A F4A -32.1(5) . .
C19 C18 C21A F5A 19.8(8) . .
C17 C18 C21A F5A -160.6(7) . .
C19 C18 C21A F6A -96.7(4) . .
C17 C18 C21A F6A 82.9(4) . .
